data_7715799
loop_
_publ_author_name
'B&#xfc;hler, Raphael'
'Weininger, Richard J. J.'
'Stephan, Johannes'
'Muhr, Maximilian'
'Bock, Balasai M.-T.'
'Gemel, Christian'
'Fischer, Roland A.'

_publ_section_title
;
 Homoleptic hexa- and penta-coordinated gallium(I) amide complexes of
 ruthenium and molybdenum.
;
_journal_issue 42
_journal_name_full 'Dalton transactions (Cambridge, England : 2003)'
_journal_page_first 17162
_journal_page_last 17168
_journal_paper_doi 10.1039/d4dt00823e
_journal_volume 53
_journal_year 2024
_chemical_formula_sum 'C45 H90 Ga5 N5 Ru'
_chemical_formula_weight 1150.88
_space_group_crystal_system monoclinic
_space_group_IT_number 15
_space_group_name_Hall '-C 2yc'
_space_group_name_H-M_alt 'C 1 2/c 1'
_atom_sites_solution_hydrogens geom
_atom_sites_solution_primary direct
_atom_sites_solution_secondary difmap
_audit_creation_method
;
FinalCif V106 by Daniel Kratzert, Freiburg 2024,
https://dkratzert.de/finalcif.html
;
_audit_update_record
;
2024-03-18 deposited with the CCDC.	2024-04-17 downloaded from the CCDC.
;
_cell_angle_alpha 90
_cell_angle_beta 93.343(3)
_cell_angle_gamma 90
_cell_formula_units_Z 4
_cell_length_a 23.4724(19)
_cell_length_b 11.9908(9)
_cell_length_c 18.9429(14)
_cell_measurement_reflns_used 9221
_cell_measurement_temperature 100(2)
_cell_measurement_theta_max 26.4335
_cell_measurement_theta_min 2.166
_cell_volume 5322.5(7)
_computing_cell_refinement 'SAINT V8.40B'
_computing_data_collection 'Bruker BIS V6.2.12/2019-08-12'
_computing_data_reduction 'SAINT V8.40B'
_computing_molecular_graphics
;Mercury (Macrae, 2008), PLATON
(Spek, 2011)
;
_computing_publication_material 'PLATON (Spek, 2011), enCIFer (Allen, 2004)'
_computing_structure_refinement 'SHELXL (Sheldrick, 2015), SHELXLE (Huebschle, 2011)'
_computing_structure_solution 'SHELXT (Sheldrick, 2015)'
_diffrn_ambient_environment N~2~
_diffrn_ambient_temperature 100(2)
_diffrn_detector CPAD
_diffrn_detector_area_resol_mean 7.5
_diffrn_detector_type 'Bruker PHOTON II'
_diffrn_measured_fraction_theta_full 0.965
_diffrn_measured_fraction_theta_max 0.965
_diffrn_measurement_device 'three-angle diffractometer'
_diffrn_measurement_device_type 'Bruker D8 VENTURE Duo'
_diffrn_measurement_method '\w and \f scans'
_diffrn_measurement_specimen_support 'MiTeGen micromount'
_diffrn_radiation_monochromator 'Helios optic'
_diffrn_radiation_probe x-ray
_diffrn_radiation_source 'IMS microsource'
_diffrn_radiation_type MoK\a
_diffrn_radiation_wavelength 0.71073
_diffrn_reflns_av_R_equivalents 0.0617
_diffrn_reflns_av_unetI/netI 0.0456
_diffrn_reflns_Laue_measured_fraction_full 0.965
_diffrn_reflns_Laue_measured_fraction_max 0.965
_diffrn_reflns_limit_h_max 29
_diffrn_reflns_limit_h_min -29
_diffrn_reflns_limit_k_max 14
_diffrn_reflns_limit_k_min 0
_diffrn_reflns_limit_l_max 23
_diffrn_reflns_limit_l_min 0
_diffrn_reflns_number 5479
_diffrn_reflns_point_group_measured_fraction_full 0.965
_diffrn_reflns_point_group_measured_fraction_max 0.965
_diffrn_reflns_theta_full 25.242
_diffrn_reflns_theta_max 26.413
_diffrn_reflns_theta_min 1.908
_diffrn_source 'IMS microsource'
_diffrn_source_current 1.0
_diffrn_source_voltage 50.0
_exptl_absorpt_coefficient_mu 2.804
_exptl_absorpt_correction_T_max 0.7454
_exptl_absorpt_correction_T_min 0.5905
_exptl_absorpt_correction_type multi-scan
_exptl_absorpt_process_details 'TWINABS 2012/1 (Bruker, 2012)'
_exptl_crystal_colour yellow
_exptl_crystal_density_diffrn 1.436
_exptl_crystal_description fragment
_exptl_crystal_F_000 2376
_exptl_crystal_size_max 0.312
_exptl_crystal_size_mid 0.120
_exptl_crystal_size_min 0.113
_refine_diff_density_max 0.562
_refine_diff_density_min -0.846
_refine_diff_density_rms 0.121
_refine_ls_extinction_method none
_refine_ls_goodness_of_fit_ref 1.154
_refine_ls_hydrogen_treatment constr
_refine_ls_matrix_type full
_refine_ls_number_parameters 493
_refine_ls_number_reflns 5479
_refine_ls_number_restraints 1051
_refine_ls_restrained_S_all 1.060
_refine_ls_R_factor_all 0.0745
_refine_ls_R_factor_gt 0.0562
_refine_ls_shift/su_max 0.013
_refine_ls_shift/su_mean 0.001
_refine_ls_structure_factor_coef Fsqd
_refine_ls_weighting_details 'w=1/[\s^2^(Fo^2^)+45.3157P] where P=(Fo^2^+2Fc^2^)/3'
_refine_ls_weighting_scheme calc
_refine_ls_wR_factor_gt 0.0928
_refine_ls_wR_factor_ref 0.0989
_reflns_Friedel_coverage 0.000
_reflns_number_gt 4687
_reflns_number_total 5479
_reflns_threshold_expression 'I > 2\s(I)'
_cod_data_source_file d4dt00823e2.cif
_cod_data_source_block mo_BueRa14_0m_5
_cod_depositor_comments 'Adding full bibliography for 7715799--7715800.cif.'
_cod_original_sg_symbol_H-M 'C 2/c'
_cod_database_code 7715799
_diffrn_measurement_ambient_temperature_make 'Oxford Cryostream'
_shelx_shelxl_version_number 2019/1
_shelx_space_group_comment
;
The symmetry employed for this shelxl refinement is uniquely defined
by the following loop, which should always be used as a source of
symmetry information in preference to the above space-group names.
They are only intended as comments.
;
_shelx_estimated_absorpt_t_min 0.475
_shelx_estimated_absorpt_t_max 0.742

loop_
_space_group_symop_operation_xyz
'x, y, z'
'-x, y, -z+1/2'
'x+1/2, y+1/2, z'
'-x+1/2, y+1/2, -z+1/2'
'-x, -y, -z'
'x, -y, z-1/2'
'-x+1/2, -y+1/2, -z'
'x+1/2, -y+1/2, z-1/2'

loop_
_atom_site_label
_atom_site_type_symbol
_atom_site_fract_x
_atom_site_fract_y
_atom_site_fract_z
_atom_site_U_iso_or_equiv
_atom_site_adp_type
_atom_site_occupancy
_atom_site_site_symmetry_order
_atom_site_calc_flag
_atom_site_refinement_flags_posn
_atom_site_refinement_flags_adp
_atom_site_refinement_flags_occupancy
_atom_site_disorder_assembly
_atom_site_disorder_group
Ru1 Ru 0.500000 0.62210(5) 0.250000 0.02208(15) Uani 1 2 d S T P A .
Ga1 Ga 0.54972(3) 0.66491(5) 0.35415(4) 0.03276(17) Uani 1 1 d D . . . .
Ga2 Ga 0.58257(3) 0.67017(5) 0.19995(4) 0.02960(16) Uani 1 1 d . . . . .
Ga3 Ga 0.500000 0.43247(7) 0.250000 0.0291(2) Uani 1 2 d S T P . .
N1 N 0.5932(9) 0.6901(17) 0.4384(8) 0.041(2) Uani 0.56(2) 1 d D U P A 1
C1 C 0.5972(7) 0.8026(13) 0.4684(9) 0.041(2) Uani 0.56(2) 1 d . U P A 1
C2 C 0.6580(9) 0.8257(16) 0.5006(10) 0.040(2) Uani 0.56(2) 1 d . U P A 1
H2A H 0.658150 0.897449 0.526483 0.048 Uiso 0.56(2) 1 calc R U P A 1
H2B H 0.684447 0.832707 0.462032 0.048 Uiso 0.56(2) 1 calc R U P A 1
C3 C 0.6794(8) 0.7323(13) 0.5517(10) 0.038(2) Uani 0.56(2) 1 d . U P A 1
H3A H 0.719147 0.748050 0.569220 0.045 Uiso 0.56(2) 1 calc R U P A 1
H3B H 0.655297 0.729391 0.592794 0.045 Uiso 0.56(2) 1 calc R U P A 1
C4 C 0.6769(10) 0.6216(15) 0.5133(12) 0.039(2) Uani 0.56(2) 1 d . U P A 1
H4A H 0.688781 0.561740 0.546980 0.047 Uiso 0.56(2) 1 calc R U P A 1
H4B H 0.704345 0.622822 0.475570 0.047 Uiso 0.56(2) 1 calc R U P A 1
C5 C 0.6179(9) 0.5942(15) 0.4804(13) 0.042(2) Uani 0.56(2) 1 d . U P A 1
C6 C 0.5850(8) 0.8876(12) 0.4073(9) 0.047(3) Uani 0.56(2) 1 d . U P A 1
H6A H 0.587460 0.963650 0.426192 0.070 Uiso 0.56(2) 1 calc R U P A 1
H6B H 0.546673 0.874656 0.385587 0.070 Uiso 0.56(2) 1 calc R U P A 1
H6C H 0.613242 0.878024 0.371643 0.070 Uiso 0.56(2) 1 calc R U P A 1
C7 C 0.5519(6) 0.8297(14) 0.5222(9) 0.051(3) Uani 0.56(2) 1 d . U P A 1
H7A H 0.556279 0.907314 0.537795 0.077 Uiso 0.56(2) 1 calc R U P A 1
H7B H 0.557187 0.779979 0.563142 0.077 Uiso 0.56(2) 1 calc R U P A 1
H7C H 0.513654 0.818878 0.499738 0.077 Uiso 0.56(2) 1 calc R U P A 1
C8 C 0.6266(10) 0.5004(19) 0.4318(11) 0.048(4) Uani 0.56(2) 1 d . U P A 1
H8A H 0.643388 0.437233 0.458478 0.071 Uiso 0.56(2) 1 calc R U P A 1
H8B H 0.652374 0.523534 0.395649 0.071 Uiso 0.56(2) 1 calc R U P A 1
H8C H 0.589818 0.478035 0.409011 0.071 Uiso 0.56(2) 1 calc R U P A 1
C9 C 0.5779(7) 0.5612(15) 0.5421(9) 0.047(3) Uani 0.56(2) 1 d . U P A 1
H9A H 0.592847 0.493955 0.566039 0.071 Uiso 0.56(2) 1 calc R U P A 1
H9B H 0.539162 0.546769 0.522041 0.071 Uiso 0.56(2) 1 calc R U P A 1
H9C H 0.576997 0.622536 0.576220 0.071 Uiso 0.56(2) 1 calc R U P A 1
N1A N 0.5983(12) 0.706(2) 0.4301(11) 0.040(2) Uani 0.44(2) 1 d D U P A 2
C1A C 0.6047(9) 0.8248(18) 0.4473(11) 0.041(2) Uani 0.44(2) 1 d . U P A 2
C2A C 0.6620(12) 0.847(2) 0.4865(13) 0.040(3) Uani 0.44(2) 1 d . U P A 2
H2AA H 0.692444 0.840795 0.452648 0.048 Uiso 0.44(2) 1 calc R U P A 2
H2AB H 0.662358 0.923890 0.504984 0.048 Uiso 0.44(2) 1 calc R U P A 2
C3A C 0.6753(10) 0.7674(17) 0.5471(13) 0.038(3) Uani 0.44(2) 1 d . U P A 2
H3AA H 0.647526 0.777662 0.583928 0.046 Uiso 0.44(2) 1 calc R U P A 2
H3AB H 0.714029 0.782508 0.568585 0.046 Uiso 0.44(2) 1 calc R U P A 2
C4A C 0.6720(13) 0.648(2) 0.5188(16) 0.039(3) Uani 0.44(2) 1 d . U P A 2
H4AA H 0.681585 0.595472 0.558038 0.047 Uiso 0.44(2) 1 calc R U P A 2
H4AB H 0.700717 0.638341 0.482984 0.047 Uiso 0.44(2) 1 calc R U P A 2
C5A C 0.6110(12) 0.619(2) 0.4844(17) 0.042(2) Uani 0.44(2) 1 d . U P A 2
C6A C 0.6022(9) 0.8935(17) 0.3796(11) 0.041(4) Uani 0.44(2) 1 d . U P A 2
H6AA H 0.614037 0.970279 0.390516 0.062 Uiso 0.44(2) 1 calc R U P A 2
H6AB H 0.563118 0.893498 0.358416 0.062 Uiso 0.44(2) 1 calc R U P A 2
H6AC H 0.627930 0.860971 0.346195 0.062 Uiso 0.44(2) 1 calc R U P A 2
C7A C 0.5581(9) 0.8675(19) 0.4945(12) 0.053(4) Uani 0.44(2) 1 d . U P A 2
H7AA H 0.559700 0.949103 0.497036 0.079 Uiso 0.44(2) 1 calc R U P A 2
H7AB H 0.564387 0.836327 0.542181 0.079 Uiso 0.44(2) 1 calc R U P A 2
H7AC H 0.520534 0.844317 0.474445 0.079 Uiso 0.44(2) 1 calc R U P A 2
C8A C 0.6113(12) 0.502(2) 0.4464(15) 0.044(4) Uani 0.44(2) 1 d . U P A 2
H8AA H 0.628414 0.445931 0.478954 0.066 Uiso 0.44(2) 1 calc R U P A 2
H8AB H 0.633723 0.506809 0.404444 0.066 Uiso 0.44(2) 1 calc R U P A 2
H8AC H 0.572102 0.479980 0.432218 0.066 Uiso 0.44(2) 1 calc R U P A 2
C9A C 0.5672(10) 0.605(2) 0.5387(13) 0.051(4) Uani 0.44(2) 1 d . U P A 2
H9AA H 0.579426 0.545748 0.571978 0.077 Uiso 0.44(2) 1 calc R U P A 2
H9AB H 0.530420 0.584703 0.515012 0.077 Uiso 0.44(2) 1 calc R U P A 2
H9AC H 0.563269 0.675034 0.564466 0.077 Uiso 0.44(2) 1 calc R U P A 2
N2 N 0.6524(2) 0.7043(4) 0.1650(3) 0.0368(11) Uani 0.47(3) 1 d . U P A 1
C10 C 0.6515(9) 0.819(2) 0.1320(12) 0.039(2) Uani 0.47(3) 1 d . U P A 1
C11 C 0.7010(8) 0.822(2) 0.0799(11) 0.041(2) Uani 0.47(3) 1 d . U P A 1
H11A H 0.690824 0.772220 0.039188 0.049 Uiso 0.47(3) 1 calc R U P A 1
H11B H 0.705054 0.898292 0.061478 0.049 Uiso 0.47(3) 1 calc R U P A 1
C12 C 0.7575(8) 0.7846(19) 0.1140(11) 0.041(3) Uani 0.47(3) 1 d . U P A 1
H12A H 0.769394 0.835346 0.153365 0.049 Uiso 0.47(3) 1 calc R U P A 1
H12B H 0.787205 0.785707 0.079012 0.049 Uiso 0.47(3) 1 calc R U P A 1
C13 C 0.7497(9) 0.6647(19) 0.1422(12) 0.038(2) Uani 0.47(3) 1 d . U P A 1
H13A H 0.738295 0.614730 0.102204 0.046 Uiso 0.47(3) 1 calc R U P A 1
H13B H 0.786530 0.637535 0.163816 0.046 Uiso 0.47(3) 1 calc R U P A 1
C14 C 0.7055(14) 0.660(2) 0.1958(17) 0.035(2) Uani 0.47(3) 1 d . U P A 1
C15 C 0.5967(9) 0.840(2) 0.0897(12) 0.039(4) Uani 0.47(3) 1 d . U P A 1
H15A H 0.566325 0.854872 0.121778 0.059 Uiso 0.47(3) 1 calc R U P A 1
H15B H 0.586802 0.773750 0.061138 0.059 Uiso 0.47(3) 1 calc R U P A 1
H15C H 0.601091 0.904138 0.058599 0.059 Uiso 0.47(3) 1 calc R U P A 1
C16 C 0.6573(11) 0.917(2) 0.1829(14) 0.043(4) Uani 0.47(3) 1 d . U P A 1
H16A H 0.652021 0.986753 0.156741 0.065 Uiso 0.47(3) 1 calc R U P A 1
H16B H 0.695416 0.915590 0.207063 0.065 Uiso 0.47(3) 1 calc R U P A 1
H16C H 0.628359 0.910564 0.217918 0.065 Uiso 0.47(3) 1 calc R U P A 1
C17 C 0.6923(14) 0.537(3) 0.211(2) 0.033(4) Uani 0.47(3) 1 d . U P A 1
H17A H 0.724477 0.504077 0.238777 0.049 Uiso 0.47(3) 1 calc R U P A 1
H17B H 0.686007 0.496921 0.166340 0.049 Uiso 0.47(3) 1 calc R U P A 1
H17C H 0.657858 0.532817 0.237848 0.049 Uiso 0.47(3) 1 calc R U P A 1
C18 C 0.7298(13) 0.715(2) 0.2626(13) 0.035(4) Uani 0.47(3) 1 d . U P A 1
H18A H 0.759930 0.667459 0.284472 0.053 Uiso 0.47(3) 1 calc R U P A 1
H18B H 0.699438 0.724452 0.295472 0.053 Uiso 0.47(3) 1 calc R U P A 1
H18C H 0.745692 0.787679 0.251256 0.053 Uiso 0.47(3) 1 calc R U P A 1
N2A N 0.6524(2) 0.7043(4) 0.1650(3) 0.0368(11) Uani 0.53(3) 1 d . U P A 2
C10A C 0.6627(8) 0.8017(16) 0.1190(10) 0.037(2) Uani 0.53(3) 1 d . U P A 2
C11A C 0.7135(7) 0.7851(17) 0.0738(9) 0.040(2) Uani 0.53(3) 1 d . U P A 2
H11C H 0.703185 0.730181 0.036226 0.048 Uiso 0.53(3) 1 calc R U P A 2
H11D H 0.722167 0.856634 0.050614 0.048 Uiso 0.53(3) 1 calc R U P A 2
C12A C 0.7663(7) 0.7451(18) 0.1155(10) 0.042(2) Uani 0.53(3) 1 d . U P A 2
H12C H 0.778136 0.801217 0.151791 0.050 Uiso 0.53(3) 1 calc R U P A 2
H12D H 0.797864 0.735985 0.083473 0.050 Uiso 0.53(3) 1 calc R U P A 2
C13A C 0.7546(8) 0.6351(17) 0.1508(10) 0.038(2) Uani 0.53(3) 1 d . U P A 2
H13C H 0.789297 0.611213 0.178975 0.046 Uiso 0.53(3) 1 calc R U P A 2
H13D H 0.746098 0.577999 0.113925 0.046 Uiso 0.53(3) 1 calc R U P A 2
C14A C 0.7029(12) 0.642(2) 0.2008(15) 0.035(2) Uani 0.53(3) 1 d . U P A 2
C15A C 0.6075(7) 0.8121(16) 0.0697(10) 0.034(3) Uani 0.53(3) 1 d . U P A 2
H15D H 0.611861 0.873574 0.036323 0.050 Uiso 0.53(3) 1 calc R U P A 2
H15E H 0.574862 0.826961 0.098240 0.050 Uiso 0.53(3) 1 calc R U P A 2
H15F H 0.601131 0.742361 0.043450 0.050 Uiso 0.53(3) 1 calc R U P A 2
C16A C 0.6699(10) 0.9092(19) 0.1643(11) 0.044(4) Uani 0.53(3) 1 d . U P A 2
H16D H 0.668057 0.974615 0.133188 0.066 Uiso 0.53(3) 1 calc R U P A 2
H16E H 0.706996 0.907597 0.190933 0.066 Uiso 0.53(3) 1 calc R U P A 2
H16F H 0.639368 0.913355 0.197251 0.066 Uiso 0.53(3) 1 calc R U P A 2
C17A C 0.6845(13) 0.523(2) 0.2160(18) 0.036(4) Uani 0.53(3) 1 d . U P A 2
H17D H 0.718084 0.478067 0.230889 0.054 Uiso 0.53(3) 1 calc R U P A 2
H17E H 0.665952 0.490178 0.173086 0.054 Uiso 0.53(3) 1 calc R U P A 2
H17F H 0.657678 0.523166 0.253707 0.054 Uiso 0.53(3) 1 calc R U P A 2
C18A C 0.7211(11) 0.694(2) 0.2740(11) 0.038(4) Uani 0.53(3) 1 d . U P A 2
H18D H 0.753080 0.651506 0.296018 0.056 Uiso 0.53(3) 1 calc R U P A 2
H18E H 0.688822 0.691660 0.304519 0.056 Uiso 0.53(3) 1 calc R U P A 2
H18F H 0.732788 0.771492 0.267376 0.056 Uiso 0.53(3) 1 calc R U P A 2
N3 N 0.4948(6) 0.2783(6) 0.2606(6) 0.0199(17) Uani 0.5 1 d . U P A -1
C19 C 0.552(3) 0.222(4) 0.277(3) 0.0236(18) Uani 0.5 1 d . U P A -1
C20 C 0.5625(5) 0.1045(9) 0.2457(6) 0.0275(18) Uani 0.5 1 d . U P A -1
H20A H 0.577562 0.112768 0.198186 0.033 Uiso 0.5 1 calc R U P A -1
H20B H 0.591748 0.065380 0.276252 0.033 Uiso 0.5 1 calc R U P A -1
C21 C 0.5094(6) 0.0360(8) 0.2399(7) 0.0296(19) Uani 0.5 1 d . U P A -1
H21A H 0.496829 0.019344 0.287794 0.036 Uiso 0.5 1 calc R U P A -1
H21B H 0.517101 -0.035641 0.216300 0.036 Uiso 0.5 1 calc R U P A -1
C22 C 0.4620(5) 0.0988(9) 0.1974(6) 0.0271(18) Uani 0.5 1 d . U P A -1
H22A H 0.472904 0.105249 0.147835 0.033 Uiso 0.5 1 calc R U P A -1
H22B H 0.426635 0.053724 0.197066 0.033 Uiso 0.5 1 calc R U P A -1
C23 C 0.449(3) 0.215(4) 0.225(3) 0.0233(18) Uani 0.5 1 d . U P A -1
C24 C 0.6073(5) 0.2904(9) 0.2642(7) 0.030(2) Uani 0.5 1 d . U P A -1
H24A H 0.640895 0.246930 0.280671 0.045 Uiso 0.5 1 calc R U P A -1
H24B H 0.606635 0.360761 0.290410 0.045 Uiso 0.5 1 calc R U P A -1
H24C H 0.609144 0.306023 0.213605 0.045 Uiso 0.5 1 calc R U P A -1
C25 C 0.5491(5) 0.2139(9) 0.3582(6) 0.028(2) Uani 0.5 1 d . U P A -1
H25A H 0.587368 0.199039 0.379577 0.042 Uiso 0.5 1 calc R U P A -1
H25B H 0.523386 0.153058 0.369864 0.042 Uiso 0.5 1 calc R U P A -1
H25C H 0.534832 0.284307 0.376554 0.042 Uiso 0.5 1 calc R U P A -1
C26 C 0.4176(5) 0.2794(9) 0.1664(6) 0.027(2) Uani 0.5 1 d . U P A -1
H26A H 0.382069 0.240506 0.151958 0.041 Uiso 0.5 1 calc R U P A -1
H26B H 0.441553 0.285107 0.125830 0.041 Uiso 0.5 1 calc R U P A -1
H26C H 0.408741 0.354294 0.183223 0.041 Uiso 0.5 1 calc R U P A -1
C27 C 0.4136(5) 0.2104(9) 0.2887(6) 0.026(2) Uani 0.5 1 d . U P A -1
H27A H 0.377318 0.172859 0.276234 0.039 Uiso 0.5 1 calc R U P A -1
H27B H 0.406147 0.286245 0.305040 0.039 Uiso 0.5 1 calc R U P A -1
H27C H 0.434520 0.168760 0.326450 0.039 Uiso 0.5 1 calc R U P A -1

loop_
_atom_site_aniso_label
_atom_site_aniso_U_11
_atom_site_aniso_U_22
_atom_site_aniso_U_33
_atom_site_aniso_U_23
_atom_site_aniso_U_13
_atom_site_aniso_U_12
Ru1 0.0172(3) 0.0110(3) 0.0364(4) 0.000 -0.0124(3) 0.000
Ga1 0.0265(3) 0.0263(3) 0.0431(4) -0.0012(3) -0.0186(3) -0.0047(3)
Ga2 0.0216(3) 0.0261(3) 0.0392(4) 0.0102(3) -0.0138(3) -0.0044(3)
Ga3 0.0208(5) 0.0105(4) 0.0544(6) 0.000 -0.0112(4) 0.000
N1 0.038(4) 0.032(5) 0.049(4) 0.006(3) -0.026(4) -0.017(3)
C1 0.039(4) 0.031(4) 0.049(5) 0.007(3) -0.028(4) -0.015(3)
C2 0.039(4) 0.034(5) 0.045(5) 0.009(4) -0.022(4) -0.016(4)
C3 0.037(4) 0.035(6) 0.038(4) 0.010(4) -0.020(4) -0.014(4)
C4 0.040(4) 0.036(6) 0.039(4) 0.009(4) -0.019(3) -0.012(4)
C5 0.040(4) 0.035(5) 0.047(4) 0.011(4) -0.024(3) -0.013(3)
C6 0.059(7) 0.029(5) 0.050(7) 0.001(5) -0.023(6) -0.013(5)
C7 0.048(5) 0.046(7) 0.056(7) 0.006(5) -0.024(5) -0.011(5)
C8 0.059(9) 0.030(5) 0.050(7) 0.012(5) -0.024(6) -0.006(6)
C9 0.040(6) 0.042(8) 0.057(5) 0.016(6) -0.022(5) -0.015(5)
N1A 0.038(4) 0.033(5) 0.047(4) 0.007(4) -0.026(4) -0.015(3)
C1A 0.040(4) 0.035(5) 0.046(5) 0.005(4) -0.022(4) -0.014(4)
C2A 0.039(4) 0.035(6) 0.044(5) 0.009(4) -0.022(4) -0.014(4)
C3A 0.037(4) 0.034(6) 0.041(4) 0.008(5) -0.022(4) -0.014(4)
C4A 0.041(4) 0.035(6) 0.039(4) 0.013(4) -0.022(4) -0.013(4)
C5A 0.040(4) 0.036(5) 0.046(4) 0.008(4) -0.025(4) -0.013(4)
C6A 0.044(9) 0.030(6) 0.047(7) 0.004(6) -0.017(6) -0.009(6)
C7A 0.049(6) 0.051(8) 0.055(7) -0.001(6) -0.018(6) -0.013(6)
C8A 0.048(9) 0.034(6) 0.046(8) 0.018(5) -0.018(7) -0.010(6)
C9A 0.046(7) 0.050(9) 0.055(6) 0.008(7) -0.017(6) -0.017(7)
N2 0.027(2) 0.044(3) 0.037(2) 0.014(2) -0.0124(18) -0.0113(19)
C10 0.029(4) 0.043(4) 0.044(4) 0.016(4) -0.006(3) -0.009(3)
C11 0.029(4) 0.045(5) 0.048(4) 0.013(4) -0.006(4) -0.010(4)
C12 0.029(4) 0.043(6) 0.049(4) 0.012(5) -0.004(4) -0.009(4)
C13 0.029(4) 0.043(6) 0.041(4) 0.010(4) -0.007(4) -0.008(4)
C14 0.026(4) 0.041(5) 0.035(4) 0.010(4) -0.011(3) -0.010(4)
C15 0.035(6) 0.042(8) 0.040(8) 0.017(6) -0.005(5) -0.005(5)
C16 0.037(8) 0.043(6) 0.050(8) 0.015(5) 0.002(6) -0.009(5)
C17 0.019(8) 0.040(6) 0.037(7) 0.010(5) -0.007(6) -0.005(5)
C18 0.032(8) 0.038(8) 0.034(6) 0.012(5) -0.008(5) -0.014(6)
N2A 0.027(2) 0.044(3) 0.037(2) 0.014(2) -0.0124(18) -0.0113(19)
C10A 0.029(4) 0.043(4) 0.038(4) 0.012(3) -0.010(3) -0.010(3)
C11A 0.030(4) 0.045(5) 0.045(4) 0.012(4) -0.006(3) -0.007(4)
C12A 0.029(4) 0.047(6) 0.047(4) 0.015(4) -0.008(4) -0.008(4)
C13A 0.027(4) 0.046(5) 0.040(4) 0.013(4) -0.010(3) -0.011(4)
C14A 0.025(3) 0.043(5) 0.034(4) 0.011(4) -0.013(3) -0.008(4)
C15A 0.027(6) 0.040(7) 0.032(6) 0.006(5) -0.008(5) -0.001(5)
C16A 0.041(8) 0.049(5) 0.041(7) 0.009(5) -0.006(6) -0.012(5)
C17A 0.024(8) 0.040(6) 0.044(7) 0.012(5) -0.004(6) -0.005(5)
C18A 0.035(8) 0.044(8) 0.032(6) 0.011(5) -0.014(5) -0.010(6)
N3 0.024(3) 0.006(3) 0.031(4) -0.002(3) 0.011(3) 0.000(3)
C19 0.027(3) 0.014(4) 0.031(4) -0.001(3) 0.012(3) 0.004(3)
C20 0.031(4) 0.017(3) 0.035(4) 0.001(3) 0.014(3) 0.005(3)
C21 0.033(4) 0.020(3) 0.037(4) -0.002(3) 0.018(3) 0.002(3)
C22 0.032(4) 0.016(3) 0.035(4) -0.005(3) 0.014(3) -0.002(3)
C23 0.026(3) 0.014(4) 0.032(4) -0.004(3) 0.011(3) -0.002(3)
C24 0.027(4) 0.017(4) 0.046(6) 0.008(4) 0.007(4) 0.004(4)
C25 0.026(5) 0.025(5) 0.033(4) -0.006(4) 0.007(4) 0.002(4)
C26 0.027(5) 0.017(4) 0.037(5) -0.003(4) 0.003(4) -0.006(4)
C27 0.020(4) 0.024(5) 0.034(5) -0.004(4) 0.007(4) -0.004(4)

loop_
_atom_type_symbol
_atom_type_description
_atom_type_scat_dispersion_real
_atom_type_scat_dispersion_imag
_atom_type_scat_source
C C 0.0033 0.0016 'International Tables Vol C Tables 4.2.6.8 and 6.1.1.4'
Ga Ga 0.2307 1.6083 'International Tables Vol C Tables 4.2.6.8 and 6.1.1.4'
N N 0.0061 0.0033 'International Tables Vol C Tables 4.2.6.8 and 6.1.1.4'
Ru Ru -1.2594 0.8363 'International Tables Vol C Tables 4.2.6.8 and 6.1.1.4'
H H 0.0000 0.0000 'International Tables Vol C Tables 4.2.6.8 and 6.1.1.4'

loop_
_geom_angle_atom_site_label_1
_geom_angle_atom_site_label_2
_geom_angle_atom_site_label_3
_geom_angle
_geom_angle_site_symmetry_1
_geom_angle_site_symmetry_3
_geom_angle_publ_flag
Ga3 Ru1 Ga2 104.64(2) . 2_655 ?
Ga3 Ru1 Ga2 104.64(2) . . ?
Ga2 Ru1 Ga2 150.72(4) 2_655 . ?
Ga3 Ru1 Ga1 102.95(2) . . ?
Ga2 Ru1 Ga1 89.30(2) 2_655 . ?
Ga2 Ru1 Ga1 84.20(3) . . ?
Ga3 Ru1 Ga1 102.95(2) . 2_655 ?
Ga2 Ru1 Ga1 84.20(3) 2_655 2_655 ?
Ga2 Ru1 Ga1 89.30(2) . 2_655 ?
Ga1 Ru1 Ga1 154.11(4) . 2_655 ?
N1A Ga1 Ru1 171.7(9) . . ?
N1 Ga1 Ru1 175.8(8) . . ?
N2A Ga2 Ru1 175.79(15) . . ?
N2 Ga2 Ru1 175.79(15) . . ?
N3 Ga3 Ru1 172.6(3) . . ?
C1 N1 C5 119.1(11) . . ?
C1 N1 Ga1 120.0(12) . . ?
C5 N1 Ga1 120.4(13) . . ?
N1 C1 C2 110.9(15) . . ?
N1 C1 C7 114.6(13) . . ?
C2 C1 C7 110.9(12) . . ?
N1 C1 C6 108.0(11) . . ?
C2 C1 C6 107.6(11) . . ?
C7 C1 C6 104.4(12) . . ?
C1 C2 C3 112.2(11) . . ?
C1 C2 H2A 109.2 . . ?
C3 C2 H2A 109.2 . . ?
C1 C2 H2B 109.2 . . ?
C3 C2 H2B 109.2 . . ?
H2A C2 H2B 107.9 . . ?
C4 C3 C2 109.4(13) . . ?
C4 C3 H3A 109.8 . . ?
C2 C3 H3A 109.8 . . ?
C4 C3 H3B 109.8 . . ?
C2 C3 H3B 109.8 . . ?
H3A C3 H3B 108.2 . . ?
C3 C4 C5 113.3(14) . . ?
C3 C4 H4A 108.9 . . ?
C5 C4 H4A 108.9 . . ?
C3 C4 H4B 108.9 . . ?
C5 C4 H4B 108.9 . . ?
H4A C4 H4B 107.7 . . ?
C8 C5 N1 108.5(19) . . ?
C8 C5 C4 105.3(15) . . ?
N1 C5 C4 111.6(14) . . ?
C8 C5 C9 112.2(17) . . ?
N1 C5 C9 110.7(16) . . ?
C4 C5 C9 108.4(16) . . ?
C1 C6 H6A 109.5 . . ?
C1 C6 H6B 109.5 . . ?
H6A C6 H6B 109.5 . . ?
C1 C6 H6C 109.5 . . ?
H6A C6 H6C 109.5 . . ?
H6B C6 H6C 109.5 . . ?
C1 C7 H7A 109.5 . . ?
C1 C7 H7B 109.5 . . ?
H7A C7 H7B 109.5 . . ?
C1 C7 H7C 109.5 . . ?
H7A C7 H7C 109.5 . . ?
H7B C7 H7C 109.5 . . ?
C5 C8 H8A 109.5 . . ?
C5 C8 H8B 109.5 . . ?
H8A C8 H8B 109.5 . . ?
C5 C8 H8C 109.5 . . ?
H8A C8 H8C 109.5 . . ?
H8B C8 H8C 109.5 . . ?
C5 C9 H9A 109.5 . . ?
C5 C9 H9B 109.5 . . ?
H9A C9 H9B 109.5 . . ?
C5 C9 H9C 109.5 . . ?
H9A C9 H9C 109.5 . . ?
H9B C9 H9C 109.5 . . ?
C1A N1A C5A 121.1(16) . . ?
C1A N1A Ga1 118.9(16) . . ?
C5A N1A Ga1 116.1(15) . . ?
N1A C1A C2A 110.7(18) . . ?
N1A C1A C6A 109.8(16) . . ?
C2A C1A C6A 107.9(14) . . ?
N1A C1A C7A 112.6(18) . . ?
C2A C1A C7A 107.3(17) . . ?
C6A C1A C7A 108.4(17) . . ?
C3A C2A C1A 113.6(16) . . ?
C3A C2A H2AA 108.8 . . ?
C1A C2A H2AA 108.8 . . ?
C3A C2A H2AB 108.8 . . ?
C1A C2A H2AB 108.8 . . ?
H2AA C2A H2AB 107.7 . . ?
C2A C3A C4A 108.6(18) . . ?
C2A C3A H3AA 110.0 . . ?
C4A C3A H3AA 110.0 . . ?
C2A C3A H3AB 110.0 . . ?
C4A C3A H3AB 110.0 . . ?
H3AA C3A H3AB 108.4 . . ?
C3A C4A C5A 112.3(17) . . ?
C3A C4A H4AA 109.1 . . ?
C5A C4A H4AA 109.1 . . ?
C3A C4A H4AB 109.1 . . ?
C5A C4A H4AB 109.1 . . ?
H4AA C4A H4AB 107.9 . . ?
N1A C5A C9A 116(2) . . ?
N1A C5A C8A 109(2) . . ?
C9A C5A C8A 104(2) . . ?
N1A C5A C4A 106(2) . . ?
C9A C5A C4A 112(2) . . ?
C8A C5A C4A 111.0(18) . . ?
C1A C6A H6AA 109.5 . . ?
C1A C6A H6AB 109.5 . . ?
H6AA C6A H6AB 109.5 . . ?
C1A C6A H6AC 109.5 . . ?
H6AA C6A H6AC 109.5 . . ?
H6AB C6A H6AC 109.5 . . ?
C1A C7A H7AA 109.5 . . ?
C1A C7A H7AB 109.5 . . ?
H7AA C7A H7AB 109.5 . . ?
C1A C7A H7AC 109.5 . . ?
H7AA C7A H7AC 109.5 . . ?
H7AB C7A H7AC 109.5 . . ?
C5A C8A H8AA 109.5 . . ?
C5A C8A H8AB 109.5 . . ?
H8AA C8A H8AB 109.5 . . ?
C5A C8A H8AC 109.5 . . ?
H8AA C8A H8AC 109.5 . . ?
H8AB C8A H8AC 109.5 . . ?
C5A C9A H9AA 109.5 . . ?
C5A C9A H9AB 109.5 . . ?
H9AA C9A H9AB 109.5 . . ?
C5A C9A H9AC 109.5 . . ?
H9AA C9A H9AC 109.5 . . ?
H9AB C9A H9AC 109.5 . . ?
C14 N2 C10 119.3(13) . . ?
C14 N2 Ga2 122.5(12) . . ?
C10 N2 Ga2 111.0(9) . . ?
C15 C10 C16 105.0(16) . . ?
C15 C10 N2 111.1(16) . . ?
C16 C10 N2 116.1(16) . . ?
C15 C10 C11 107.9(15) . . ?
C16 C10 C11 110.3(16) . . ?
N2 C10 C11 106.3(13) . . ?
C12 C11 C10 113.0(15) . . ?
C12 C11 H11A 109.0 . . ?
C10 C11 H11A 109.0 . . ?
C12 C11 H11B 109.0 . . ?
C10 C11 H11B 109.0 . . ?
H11A C11 H11B 107.8 . . ?
C11 C12 C13 107.6(14) . . ?
C11 C12 H12A 110.2 . . ?
C13 C12 H12A 110.2 . . ?
C11 C12 H12B 110.2 . . ?
C13 C12 H12B 110.2 . . ?
H12A C12 H12B 108.5 . . ?
C14 C13 C12 111.6(17) . . ?
C14 C13 H13A 109.3 . . ?
C12 C13 H13A 109.3 . . ?
C14 C13 H13B 109.3 . . ?
C12 C13 H13B 109.3 . . ?
H13A C13 H13B 108.0 . . ?
N2 C14 C13 109.3(19) . . ?
N2 C14 C18 117(3) . . ?
C13 C14 C18 108(2) . . ?
N2 C14 C17 104(2) . . ?
C13 C14 C17 109(2) . . ?
C18 C14 C17 109(2) . . ?
C10 C15 H15A 109.5 . . ?
C10 C15 H15B 109.5 . . ?
H15A C15 H15B 109.5 . . ?
C10 C15 H15C 109.5 . . ?
H15A C15 H15C 109.5 . . ?
H15B C15 H15C 109.5 . . ?
C10 C16 H16A 109.5 . . ?
C10 C16 H16B 109.5 . . ?
H16A C16 H16B 109.5 . . ?
C10 C16 H16C 109.5 . . ?
H16A C16 H16C 109.5 . . ?
H16B C16 H16C 109.5 . . ?
C14 C17 H17A 109.5 . . ?
C14 C17 H17B 109.5 . . ?
H17A C17 H17B 109.5 . . ?
C14 C17 H17C 109.5 . . ?
H17A C17 H17C 109.5 . . ?
H17B C17 H17C 109.5 . . ?
C14 C18 H18A 109.5 . . ?
C14 C18 H18B 109.5 . . ?
H18A C18 H18B 109.5 . . ?
C14 C18 H18C 109.5 . . ?
H18A C18 H18C 109.5 . . ?
H18B C18 H18C 109.5 . . ?
C10A N2A C14A 119.9(11) . . ?
C10A N2A Ga2 124.2(8) . . ?
C14A N2A Ga2 114.4(10) . . ?
N2A C10A C11A 112.8(12) . . ?
N2A C10A C16A 110.3(13) . . ?
C11A C10A C16A 110.8(14) . . ?
N2A C10A C15A 104.9(13) . . ?
C11A C10A C15A 108.9(13) . . ?
C16A C10A C15A 109.0(13) . . ?
C12A C11A C10A 113.2(13) . . ?
C12A C11A H11C 108.9 . . ?
C10A C11A H11C 108.9 . . ?
C12A C11A H11D 108.9 . . ?
C10A C11A H11D 108.9 . . ?
H11C C11A H11D 107.7 . . ?
C11A C12A C13A 110.1(12) . . ?
C11A C12A H12C 109.6 . . ?
C13A C12A H12C 109.6 . . ?
C11A C12A H12D 109.6 . . ?
C13A C12A H12D 109.6 . . ?
H12C C12A H12D 108.2 . . ?
C12A C13A C14A 112.8(14) . . ?
C12A C13A H13C 109.0 . . ?
C14A C13A H13C 109.0 . . ?
C12A C13A H13D 109.0 . . ?
C14A C13A H13D 109.0 . . ?
H13C C13A H13D 107.8 . . ?
C17A C14A N2A 108.9(18) . . ?
C17A C14A C18A 106.0(18) . . ?
N2A C14A C18A 111(2) . . ?
C17A C14A C13A 107.6(19) . . ?
N2A C14A C13A 111.1(15) . . ?
C18A C14A C13A 111.9(18) . . ?
C10A C15A H15D 109.5 . . ?
C10A C15A H15E 109.5 . . ?
H15D C15A H15E 109.5 . . ?
C10A C15A H15F 109.5 . . ?
H15D C15A H15F 109.5 . . ?
H15E C15A H15F 109.5 . . ?
C10A C16A H16D 109.5 . . ?
C10A C16A H16E 109.5 . . ?
H16D C16A H16E 109.5 . . ?
C10A C16A H16F 109.5 . . ?
H16D C16A H16F 109.5 . . ?
H16E C16A H16F 109.5 . . ?
C14A C17A H17D 109.5 . . ?
C14A C17A H17E 109.5 . . ?
H17D C17A H17E 109.5 . . ?
C14A C17A H17F 109.5 . . ?
H17D C17A H17F 109.5 . . ?
H17E C17A H17F 109.5 . . ?
C14A C18A H18D 109.5 . . ?
C14A C18A H18E 109.5 . . ?
H18D C18A H18E 109.5 . . ?
C14A C18A H18F 109.5 . . ?
H18D C18A H18F 109.5 . . ?
H18E C18A H18F 109.5 . . ?
C23 N3 C19 119.2(14) . . ?
C23 N3 Ga3 121.0(19) . . ?
C19 N3 Ga3 113.7(19) . . ?
N3 C19 C25 98(4) . . ?
N3 C19 C20 119(4) . . ?
C25 C19 C20 110(4) . . ?
N3 C19 C24 118(3) . . ?
C25 C19 C24 106(4) . . ?
C20 C19 C24 105(4) . . ?
C21 C20 C19 112(3) . . ?
C21 C20 H20A 109.2 . . ?
C19 C20 H20A 109.2 . . ?
C21 C20 H20B 109.2 . . ?
C19 C20 H20B 109.2 . . ?
H20A C20 H20B 107.9 . . ?
C20 C21 C22 110.2(9) . . ?
C20 C21 H21A 109.6 . . ?
C22 C21 H21A 109.6 . . ?
C20 C21 H21B 109.6 . . ?
C22 C21 H21B 109.6 . . ?
H21A C21 H21B 108.1 . . ?
C23 C22 C21 115(3) . . ?
C23 C22 H22A 108.4 . . ?
C21 C22 H22A 108.4 . . ?
C23 C22 H22B 108.4 . . ?
C21 C22 H22B 108.4 . . ?
H22A C22 H22B 107.5 . . ?
N3 C23 C26 113(3) . . ?
N3 C23 C27 94(4) . . ?
C26 C23 C27 110(4) . . ?
N3 C23 C22 118(4) . . ?
C26 C23 C22 109(4) . . ?
C27 C23 C22 111(3) . . ?
C19 C24 H24A 109.5 . . ?
C19 C24 H24B 109.5 . . ?
H24A C24 H24B 109.5 . . ?
C19 C24 H24C 109.5 . . ?
H24A C24 H24C 109.5 . . ?
H24B C24 H24C 109.5 . . ?
C19 C25 H25A 109.5 . . ?
C19 C25 H25B 109.5 . . ?
H25A C25 H25B 109.5 . . ?
C19 C25 H25C 109.5 . . ?
H25A C25 H25C 109.5 . . ?
H25B C25 H25C 109.5 . . ?
C23 C26 H26A 109.5 . . ?
C23 C26 H26B 109.5 . . ?
H26A C26 H26B 109.5 . . ?
C23 C26 H26C 109.5 . . ?
H26A C26 H26C 109.5 . . ?
H26B C26 H26C 109.5 . . ?
C23 C27 H27A 109.5 . . ?
C23 C27 H27B 109.5 . . ?
H27A C27 H27B 109.5 . . ?
C23 C27 H27C 109.5 . . ?
H27A C27 H27C 109.5 . . ?
H27B C27 H27C 109.5 . . ?

loop_
_geom_bond_atom_site_label_1
_geom_bond_atom_site_label_2
_geom_bond_distance
_geom_bond_site_symmetry_2
_geom_bond_publ_flag
Ru1 Ga3 2.2738(10) . ?
Ru1 Ga2 2.2807(7) 2_655 ?
Ru1 Ga2 2.2807(7) . ?
Ru1 Ga1 2.2910(6) . ?
Ru1 Ga1 2.2910(6) 2_655 ?
Ga1 N1A 1.851(12) . ?
Ga1 N1 1.868(10) . ?
Ga2 N2A 1.849(5) . ?
Ga2 N2 1.849(5) . ?
Ga3 N3 1.865(7) . ?
N1 C1 1.46(2) . ?
N1 C5 1.50(2) . ?
C1 C2 1.54(2) . ?
C1 C7 1.55(2) . ?
C1 C6 1.556(17) . ?
C2 C3 1.544(17) . ?
C2 H2A 0.9900 . ?
C2 H2B 0.9900 . ?
C3 C4 1.514(19) . ?
C3 H3A 0.9900 . ?
C3 H3B 0.9900 . ?
C4 C5 1.52(3) . ?
C4 H4A 0.9900 . ?
C4 H4B 0.9900 . ?
C5 C8 1.48(2) . ?
C5 C9 1.59(3) . ?
C6 H6A 0.9800 . ?
C6 H6B 0.9800 . ?
C6 H6C 0.9800 . ?
C7 H7A 0.9800 . ?
C7 H7B 0.9800 . ?
C7 H7C 0.9800 . ?
C8 H8A 0.9800 . ?
C8 H8B 0.9800 . ?
C8 H8C 0.9800 . ?
C9 H9A 0.9800 . ?
C9 H9B 0.9800 . ?
C9 H9C 0.9800 . ?
N1A C1A 1.46(3) . ?
N1A C5A 1.49(3) . ?
C1A C2A 1.52(3) . ?
C1A C6A 1.52(2) . ?
C1A C7A 1.54(3) . ?
C2A C3A 1.51(2) . ?
C2A H2AA 0.9900 . ?
C2A H2AB 0.9900 . ?
C3A C4A 1.53(2) . ?
C3A H3AA 0.9900 . ?
C3A H3AB 0.9900 . ?
C4A C5A 1.58(3) . ?
C4A H4AA 0.9900 . ?
C4A H4AB 0.9900 . ?
C5A C9A 1.50(4) . ?
C5A C8A 1.58(3) . ?
C6A H6AA 0.9800 . ?
C6A H6AB 0.9800 . ?
C6A H6AC 0.9800 . ?
C7A H7AA 0.9800 . ?
C7A H7AB 0.9800 . ?
C7A H7AC 0.9800 . ?
C8A H8AA 0.9800 . ?
C8A H8AB 0.9800 . ?
C8A H8AC 0.9800 . ?
C9A H9AA 0.9800 . ?
C9A H9AB 0.9800 . ?
C9A H9AC 0.9800 . ?
N2 C14 1.45(3) . ?
N2 C10 1.52(2) . ?
C10 C15 1.49(2) . ?
C10 C16 1.51(3) . ?
C10 C11 1.57(2) . ?
C11 C12 1.51(2) . ?
C11 H11A 0.9900 . ?
C11 H11B 0.9900 . ?
C12 C13 1.55(2) . ?
C12 H12A 0.9900 . ?
C12 H12B 0.9900 . ?
C13 C14 1.49(4) . ?
C13 H13A 0.9900 . ?
C13 H13B 0.9900 . ?
C14 C18 1.51(4) . ?
C14 C17 1.54(3) . ?
C15 H15A 0.9800 . ?
C15 H15B 0.9800 . ?
C15 H15C 0.9800 . ?
C16 H16A 0.9800 . ?
C16 H16B 0.9800 . ?
C16 H16C 0.9800 . ?
C17 H17A 0.9800 . ?
C17 H17B 0.9800 . ?
C17 H17C 0.9800 . ?
C18 H18A 0.9800 . ?
C18 H18B 0.9800 . ?
C18 H18C 0.9800 . ?
N2A C10A 1.485(19) . ?
N2A C14A 1.53(3) . ?
C10A C11A 1.52(2) . ?
C10A C16A 1.55(2) . ?
C10A C15A 1.56(2) . ?
C11A C12A 1.508(19) . ?
C11A H11C 0.9900 . ?
C11A H11D 0.9900 . ?
C12A C13A 1.512(18) . ?
C12A H12C 0.9900 . ?
C12A H12D 0.9900 . ?
C13A C14A 1.58(3) . ?
C13A H13C 0.9900 . ?
C13A H13D 0.9900 . ?
C14A C17A 1.52(2) . ?
C14A C18A 1.56(3) . ?
C15A H15D 0.9800 . ?
C15A H15E 0.9800 . ?
C15A H15F 0.9800 . ?
C16A H16D 0.9800 . ?
C16A H16E 0.9800 . ?
C16A H16F 0.9800 . ?
C17A H17D 0.9800 . ?
C17A H17E 0.9800 . ?
C17A H17F 0.9800 . ?
C18A H18D 0.9800 . ?
C18A H18E 0.9800 . ?
C18A H18F 0.9800 . ?
N3 C23 1.45(6) . ?
N3 C19 1.51(7) . ?
C19 C25 1.55(7) . ?
C19 C20 1.55(5) . ?
C19 C24 1.57(6) . ?
C20 C21 1.493(16) . ?
C20 H20A 0.9900 . ?
C20 H20B 0.9900 . ?
C21 C22 1.533(18) . ?
C21 H21A 0.9900 . ?
C21 H21B 0.9900 . ?
C22 C23 1.53(5) . ?
C22 H22A 0.9900 . ?
C22 H22B 0.9900 . ?
C23 C26 1.50(6) . ?
C23 C27 1.51(7) . ?
C24 H24A 0.9800 . ?
C24 H24B 0.9800 . ?
C24 H24C 0.9800 . ?
C25 H25A 0.9800 . ?
C25 H25B 0.9800 . ?
C25 H25C 0.9800 . ?
C26 H26A 0.9800 . ?
C26 H26B 0.9800 . ?
C26 H26C 0.9800 . ?
C27 H27A 0.9800 . ?
C27 H27B 0.9800 . ?
C27 H27C 0.9800 . ?

loop_
_geom_torsion_atom_site_label_1
_geom_torsion_atom_site_label_2
_geom_torsion_atom_site_label_3
_geom_torsion_atom_site_label_4
_geom_torsion
_geom_torsion_site_symmetry_1
_geom_torsion_site_symmetry_2
_geom_torsion_site_symmetry_3
_geom_torsion_site_symmetry_4
_geom_torsion_publ_flag
C5 N1 C1 C2 46(2) . . . . ?
Ga1 N1 C1 C2 -141.7(13) . . . . ?
C5 N1 C1 C7 -80(2) . . . . ?
Ga1 N1 C1 C7 91.9(15) . . . . ?
C5 N1 C1 C6 163.7(19) . . . . ?
Ga1 N1 C1 C6 -24(2) . . . . ?
N1 C1 C2 C3 -50.7(19) . . . . ?
C7 C1 C2 C3 77.7(18) . . . . ?
C6 C1 C2 C3 -168.7(15) . . . . ?
C1 C2 C3 C4 56(2) . . . . ?
C2 C3 C4 C5 -56(2) . . . . ?
C1 N1 C5 C8 -160.7(18) . . . . ?
Ga1 N1 C5 C8 27(3) . . . . ?
C1 N1 C5 C4 -45(3) . . . . ?
Ga1 N1 C5 C4 142.6(16) . . . . ?
C1 N1 C5 C9 76(2) . . . . ?
Ga1 N1 C5 C9 -96(2) . . . . ?
C3 C4 C5 C8 166.5(18) . . . . ?
C3 C4 C5 N1 49(2) . . . . ?
C3 C4 C5 C9 -73.3(17) . . . . ?
C5A N1A C1A C2A 48(3) . . . . ?
Ga1 N1A C1A C2A -155.0(18) . . . . ?
C5A N1A C1A C6A 167(3) . . . . ?
Ga1 N1A C1A C6A -36(3) . . . . ?
C5A N1A C1A C7A -72(3) . . . . ?
Ga1 N1A C1A C7A 85(2) . . . . ?
N1A C1A C2A C3A -48(3) . . . . ?
C6A C1A C2A C3A -169(2) . . . . ?
C7A C1A C2A C3A 75(2) . . . . ?
C1A C2A C3A C4A 56(3) . . . . ?
C2A C3A C4A C5A -60(3) . . . . ?
C1A N1A C5A C9A 75(3) . . . . ?
Ga1 N1A C5A C9A -83(3) . . . . ?
C1A N1A C5A C8A -169(2) . . . . ?
Ga1 N1A C5A C8A 33(3) . . . . ?
C1A N1A C5A C4A -50(3) . . . . ?
Ga1 N1A C5A C4A 152(2) . . . . ?
C3A C4A C5A N1A 55(3) . . . . ?
C3A C4A C5A C9A -72(2) . . . . ?
C3A C4A C5A C8A 172(2) . . . . ?
C14 N2 C10 C15 167.7(19) . . . . ?
Ga2 N2 C10 C15 -41.3(15) . . . . ?
C14 N2 C10 C16 -73(2) . . . . ?
Ga2 N2 C10 C16 78.5(16) . . . . ?
C14 N2 C10 C11 51(2) . . . . ?
Ga2 N2 C10 C11 -158.4(10) . . . . ?
C15 C10 C11 C12 -171.1(16) . . . . ?
C16 C10 C11 C12 75(2) . . . . ?
N2 C10 C11 C12 -51.9(19) . . . . ?
C10 C11 C12 C13 59(2) . . . . ?
C11 C12 C13 C14 -60(2) . . . . ?
C10 N2 C14 C13 -54(2) . . . . ?
Ga2 N2 C14 C13 158.1(11) . . . . ?
C10 N2 C14 C18 69(2) . . . . ?
Ga2 N2 C14 C18 -78.4(19) . . . . ?
C10 N2 C14 C17 -170.2(19) . . . . ?
Ga2 N2 C14 C17 42(3) . . . . ?
C12 C13 C14 N2 57(2) . . . . ?
C12 C13 C14 C18 -72(2) . . . . ?
C12 C13 C14 C17 169.8(19) . . . . ?
C14A N2A C10A C11A 39(2) . . . . ?
Ga2 N2A C10A C11A -155.8(9) . . . . ?
C14A N2A C10A C16A -85.3(19) . . . . ?
Ga2 N2A C10A C16A 79.8(14) . . . . ?
C14A N2A C10A C15A 157.5(15) . . . . ?
Ga2 N2A C10A C15A -37.4(13) . . . . ?
N2A C10A C11A C12A -49.3(17) . . . . ?
C16A C10A C11A C12A 74.8(17) . . . . ?
C15A C10A C11A C12A -165.3(13) . . . . ?
C10A C11A C12A C13A 59.4(18) . . . . ?
C11A C12A C13A C14A -57(2) . . . . ?
C10A N2A C14A C17A -155.1(18) . . . . ?
Ga2 N2A C14A C17A 38(2) . . . . ?
C10A N2A C14A C18A 88.5(19) . . . . ?
Ga2 N2A C14A C18A -78.0(14) . . . . ?
C10A N2A C14A C13A -37(2) . . . . ?
Ga2 N2A C14A C13A 156.7(11) . . . . ?
C12A C13A C14A C17A 164.0(18) . . . . ?
C12A C13A C14A N2A 45(2) . . . . ?
C12A C13A C14A C18A -79.9(19) . . . . ?
C23 N3 C19 C25 -110(4) . . . . ?
Ga3 N3 C19 C25 98(2) . . . . ?
C23 N3 C19 C20 8(8) . . . . ?
Ga3 N3 C19 C20 -144(3) . . . . ?
C23 N3 C19 C24 137.7(17) . . . . ?
Ga3 N3 C19 C24 -15(5) . . . . ?
N3 C19 C20 C21 -33(5) . . . . ?
C25 C19 C20 C21 79(4) . . . . ?
C24 C19 C20 C21 -168(2) . . . . ?
C19 C20 C21 C22 55(3) . . . . ?
C20 C21 C22 C23 -55(3) . . . . ?
C19 N3 C23 C26 -135.6(18) . . . . ?
Ga3 N3 C23 C26 15(5) . . . . ?
C19 N3 C23 C27 110(5) . . . . ?
Ga3 N3 C23 C27 -99(2) . . . . ?
C19 N3 C23 C22 -7(8) . . . . ?
Ga3 N3 C23 C22 144(3) . . . . ?
C21 C22 C23 N3 30(5) . . . . ?
C21 C22 C23 C26 161(3) . . . . ?
C21 C22 C23 C27 -77(4) . . . . ?
